data_2201596
loop_
_publ_author_name
'Chen, Shu-Jian'
'Li, Yi-Zhi'
'Chen, Xue-Tai'
'Shi, Yu-Jun'
'You, Xiao-Zeng'

_publ_section_title
;Tetrabutylammonium
 tetrakis(nitrato-\k^2^<i>O,O</i>')[1,3,5-tris(pyrazolyl)methane-\k^3^<i>N</i>]cerate(III)
;
_journal_issue 12
_journal_name_full 'Acta Crystallographica Section E'
_journal_page_first m753
_journal_page_last m755
_journal_paper_doi 10.1107/S1600536802021177
_journal_volume 58
_journal_year 2002
_chemical_formula_iupac '(C16 H36 N) [Ce (N O3)4 (C10 H10 N6)]'
_chemical_formula_moiety 'C16 H36 N 1+, C10 H10 Ce N10 O12 1-'
_chemical_formula_sum 'C26 H46 Ce N11 O12'
_chemical_formula_weight 844.86
_chemical_name_systematic
;
Tetrabutylammonium
tetrakis(nitrato-\k^2^O,O')[1,3,5-tris(pyrazolyl)methane-\k^3^N]cerate(III)
;
_space_group_IT_number 14
_symmetry_cell_setting monoclinic
_symmetry_space_group_name_Hall '-P 2ybc'
_symmetry_space_group_name_H-M 'P 1 21/c 1'
_atom_sites_solution_hydrogens geom
_atom_sites_solution_primary direct
_atom_sites_solution_secondary difmap
_cell_angle_alpha 90
_cell_angle_beta 102.820(10)
_cell_angle_gamma 90
_cell_formula_units_Z 4
_cell_length_a 12.4840(10)
_cell_length_b 16.7420(10)
_cell_length_c 18.2670(10)
_cell_measurement_reflns_used 4597
_cell_measurement_temperature 293(2)
_cell_measurement_theta_max 23.77
_cell_measurement_theta_min 2.17
_cell_volume 3722.8(4)
_computing_cell_refinement SMART
_computing_data_collection 'SMART (Bruker, 2000)'
_computing_data_reduction 'SAINT (Bruker, 2000)'
_computing_molecular_graphics SHELXTL
_computing_publication_material SHELXTL
_computing_structure_refinement SHELXTL
_computing_structure_solution 'SHELXTL (Bruker, 2000)'
_diffrn_ambient_temperature 293(2)
_diffrn_measured_fraction_theta_full 0.999
_diffrn_measured_fraction_theta_max 0.999
_diffrn_measurement_device_type 'Bruker SMART APEX CCD area-detector'
_diffrn_measurement_method '\f and \w'
_diffrn_radiation_monochromator graphite
_diffrn_radiation_source 'fine-focus sealed tube'
_diffrn_radiation_type MoK\a
_diffrn_radiation_wavelength 0.71073
_diffrn_reflns_av_R_equivalents 0.0368
_diffrn_reflns_av_sigmaI/netI 0.0540
_diffrn_reflns_limit_h_max 14
_diffrn_reflns_limit_h_min -14
_diffrn_reflns_limit_k_max 19
_diffrn_reflns_limit_k_min 0
_diffrn_reflns_limit_l_max 21
_diffrn_reflns_limit_l_min 0
_diffrn_reflns_number 18988
_diffrn_reflns_theta_full 25.00
_diffrn_reflns_theta_max 25.00
_diffrn_reflns_theta_min 2.07
_exptl_absorpt_coefficient_mu 1.293
_exptl_absorpt_correction_T_max 0.771
_exptl_absorpt_correction_T_min 0.740
_exptl_absorpt_correction_type multi-scan
_exptl_absorpt_process_details '(Sheldrick, 1990)'
_exptl_crystal_colour colorless
_exptl_crystal_density_diffrn 1.507
_exptl_crystal_density_method 'not measured'
_exptl_crystal_description rod-like
_exptl_crystal_F_000 1732
_exptl_crystal_size_max 0.3
_exptl_crystal_size_mid 0.2
_exptl_crystal_size_min 0.2
_refine_diff_density_max 0.668
_refine_diff_density_min -0.590
_refine_ls_extinction_method none
_refine_ls_goodness_of_fit_ref 1.020
_refine_ls_hydrogen_treatment constr
_refine_ls_matrix_type full
_refine_ls_number_parameters 431
_refine_ls_number_reflns 6546
_refine_ls_number_restraints 0
_refine_ls_restrained_S_all 1.020
_refine_ls_R_factor_all 0.0653
_refine_ls_R_factor_gt 0.0426
_refine_ls_shift/su_max <0.001
_refine_ls_shift/su_mean 0.000
_refine_ls_structure_factor_coef Fsqd
_refine_ls_weighting_details 'calc w = 1/[\s^2^(Fo^2^)+(0.03P)^2^+1.99P] where P = (Fo^2^+2Fc^2^)/3'
_refine_ls_weighting_scheme calc
_refine_ls_wR_factor_gt 0.0884
_refine_ls_wR_factor_ref 0.0917
_reflns_number_gt 4018
_reflns_number_total 6546
_reflns_threshold_expression I>2\s(I)
_cod_data_source_file ob6192.cif
_cod_data_source_block I
_cod_original_sg_symbol_H-M 'P 21/c'
_cod_database_code 2201596
_cod_database_fobs_code 2201596

loop_
_symmetry_equiv_pos_as_xyz
'x, y, z'
'-x, y+1/2, -z+1/2'
'-x, -y, -z'
'x, -y-1/2, z-1/2'

loop_
_atom_site_label
_atom_site_fract_x
_atom_site_fract_y
_atom_site_fract_z
_atom_site_U_iso_or_equiv
_atom_site_adp_type
_atom_site_calc_flag
_atom_site_refinement_flags
_atom_site_occupancy
_atom_site_disorder_assembly
_atom_site_disorder_group
_atom_site_type_symbol
Ce1 0.27896(2) 0.751820(18) 0.188978(13) 0.04547(10) Uani d . 1 . . Ce
C17 0.0804(4) 0.8436(3) 0.2842(3) 0.0556(13) Uani d . 1 . . C
H17 0.0327 0.8537 0.2383 0.067 Uiso calc R 1 . . H
C18 0.0574(5) 0.8576(3) 0.3545(3) 0.0583(14) Uani d . 1 . . C
H18 -0.0082 0.8772 0.3635 0.070 Uiso calc R 1 . . H
C19 0.1450(4) 0.8379(3) 0.4056(3) 0.0573(14) Uani d . 1 . . C
H19 0.1531 0.8412 0.4573 0.069 Uiso calc R 1 . . H
C20 0.4892(4) 0.8975(3) 0.2935(3) 0.0656(15) Uani d . 1 . . C
H20 0.5130 0.9090 0.2498 0.079 Uiso calc R 1 . . H
C21 0.5249(5) 0.9368(3) 0.3594(3) 0.0694(16) Uani d . 1 . . C
H21 0.5745 0.9790 0.3688 0.083 Uiso calc R 1 . . H
C22 0.4732(5) 0.9020(3) 0.4081(3) 0.0669(16) Uani d . 1 . . C
H22 0.4811 0.9148 0.4585 0.080 Uiso calc R 1 . . H
C23 0.3969(4) 0.6060(3) 0.3372(3) 0.0578(14) Uani d . 1 . . C
H23 0.4038 0.5690 0.3006 0.069 Uiso calc R 1 . . H
C24 0.4292(4) 0.5921(3) 0.4132(3) 0.0602(14) Uani d . 1 . . C
H24 0.4624 0.5465 0.4370 0.072 Uiso calc R 1 . . H
C25 0.4024(4) 0.6588(3) 0.4456(3) 0.0591(14) Uani d . 1 . . C
H25 0.4111 0.6675 0.4968 0.071 Uiso calc R 1 . . H
C26 0.3352(4) 0.7938(3) 0.4003(3) 0.0569(13) Uani d . 1 . . C
H26 0.3483 0.8040 0.4544 0.068 Uiso calc R 1 . . H
N1 0.1811(3) 0.8137(2) 0.2931(2) 0.0526(11) Uani d . 1 . . N
N2 0.2214(4) 0.8120(2) 0.3686(2) 0.0544(11) Uani d . 1 . . N
N3 0.4163(3) 0.8406(3) 0.2984(2) 0.0604(12) Uani d . 1 . . N
N4 0.4086(4) 0.8457(3) 0.3702(2) 0.0605(12) Uani d . 1 . . N
N5 0.3549(3) 0.6787(3) 0.3225(2) 0.0550(11) Uani d . 1 . . N
N6 0.3607(3) 0.7108(3) 0.3907(2) 0.0554(11) Uani d . 1 . . N
N7 0.0659(3) 0.7650(2) 0.0718(2) 0.0550(11) Uani d . 1 . . N
N8 0.1809(4) 0.5866(3) 0.1904(2) 0.0585(11) Uani d . 1 . . N
N9 0.4582(4) 0.6755(3) 0.1210(3) 0.0585(12) Uani d . 1 . . N
N10 0.3256(3) 0.9148(3) 0.1303(2) 0.0574(11) Uani d . 1 . . N
O1 0.1584(2) 0.74174(18) 0.05932(15) 0.04547(10) Uani d . 1 . . O
O2 0.0681(2) 0.79130(19) 0.13329(16) 0.04547(10) Uani d . 1 . . O
O3 -0.0148(3) 0.7626(3) 0.0214(2) 0.1093(17) Uani d . 1 . . O
O4 0.2709(3) 0.5962(2) 0.17014(18) 0.0587(9) Uani d . 1 . . O
O5 0.1366(2) 0.64561(19) 0.21009(16) 0.04547(10) Uani d . 1 . . O
O6 0.1454(3) 0.5187(2) 0.1945(2) 0.0854(12) Uani d . 1 . . O
O7 0.3677(3) 0.6951(2) 0.07995(17) 0.0563(9) Uani d . 1 . . O
O8 0.4732(3) 0.6932(2) 0.18926(19) 0.0576(9) Uani d . 1 . . O
O9 0.5279(3) 0.6416(2) 0.0950(2) 0.0752(11) Uani d . 1 . . O
O10 0.2484(2) 0.90512(18) 0.16047(15) 0.04547(10) Uani d . 1 . . O
O11 0.3836(3) 0.8539(2) 0.12609(18) 0.0578(9) Uani d . 1 . . O
O12 0.3508(3) 0.9800(2) 0.1086(2) 0.0870(13) Uani d . 1 . . O
N11 0.1736(4) 0.1421(3) 0.2403(3) 0.0833(15) Uani d . 1 . . N
C1 0.1556(5) 0.0313(4) 0.4948(3) 0.096(2) Uani d . 1 . . C
H1A 0.1307 0.0831 0.5065 0.144 Uiso calc R 1 . . H
H1B 0.2029 0.0091 0.5387 0.144 Uiso calc R 1 . . H
H1C 0.0934 -0.0031 0.4784 0.144 Uiso calc R 1 . . H
C2 0.2181(5) 0.0392(4) 0.4330(3) 0.0864(19) Uani d . 1 . . C
H2A 0.2848 0.0696 0.4517 0.104 Uiso calc R 1 . . H
H2B 0.2392 -0.0135 0.4193 0.104 Uiso calc R 1 . . H
C3 0.1522(5) 0.0796(4) 0.3645(3) 0.0833(18) Uani d . 1 . . C
H3A 0.0856 0.0494 0.3452 0.100 Uiso calc R 1 . . H
H3B 0.1312 0.1326 0.3776 0.100 Uiso calc R 1 . . H
C4 0.2174(5) 0.0858(4) 0.3058(3) 0.0816(18) Uani d . 1 . . C
H4A 0.2234 0.0328 0.2856 0.098 Uiso calc R 1 . . H
H4B 0.2911 0.1030 0.3297 0.098 Uiso calc R 1 . . H
C5 0.2568(5) 0.1428(4) 0.1911(3) 0.0847(19) Uani d . 1 . . C
H5A 0.3283 0.1551 0.2225 0.102 Uiso calc R 1 . . H
H5B 0.2608 0.0894 0.1713 0.102 Uiso calc R 1 . . H
C6 0.2348(5) 0.2002(4) 0.1266(4) 0.091(2) Uani d . 1 . . C
H6A 0.1673 0.1851 0.0917 0.109 Uiso calc R 1 . . H
H6B 0.2251 0.2534 0.1450 0.109 Uiso calc R 1 . . H
C7 0.3263(5) 0.2012(4) 0.0865(4) 0.094(2) Uani d . 1 . . C
H7A 0.3951 0.2117 0.1219 0.113 Uiso calc R 1 . . H
H7B 0.3319 0.1494 0.0637 0.113 Uiso calc R 1 . . H
C8 0.3068(6) 0.2622(4) 0.0290(4) 0.104(2) Uani d . 1 . . C
H8A 0.2332 0.2573 -0.0005 0.156 Uiso calc R 1 . . H
H8B 0.3580 0.2559 -0.0028 0.156 Uiso calc R 1 . . H
H8C 0.3163 0.3139 0.0522 0.156 Uiso calc R 1 . . H
C9 0.3220(6) 0.3919(4) 0.3758(4) 0.109(2) Uani d . 1 . . C
H9A 0.3575 0.3614 0.4188 0.163 Uiso calc R 1 . . H
H9B 0.2976 0.4420 0.3920 0.163 Uiso calc R 1 . . H
H9C 0.3729 0.4017 0.3444 0.163 Uiso calc R 1 . . H
C10 0.2285(5) 0.3479(4) 0.3339(4) 0.097(2) Uani d . 1 . . C
H10A 0.1958 0.3776 0.2888 0.116 Uiso calc R 1 . . H
H10B 0.1739 0.3433 0.3640 0.116 Uiso calc R 1 . . H
C11 0.2581(5) 0.2674(4) 0.3124(4) 0.091(2) Uani d . 1 . . C
H11A 0.2897 0.2368 0.3571 0.109 Uiso calc R 1 . . H
H11B 0.3126 0.2714 0.2821 0.109 Uiso calc R 1 . . H
C12 0.1566(5) 0.2253(4) 0.2683(4) 0.087(2) Uani d . 1 . . C
H12A 0.1036 0.2219 0.2998 0.105 Uiso calc R 1 . . H
H12B 0.1244 0.2582 0.2254 0.105 Uiso calc R 1 . . H
C13 0.0590(5) 0.1200(4) 0.1958(4) 0.093(2) Uani d . 1 . . C
H13A 0.0096 0.1182 0.2300 0.111 Uiso calc R 1 . . H
H13B 0.0331 0.1617 0.1593 0.111 Uiso calc R 1 . . H
C14 0.0530(5) 0.0413(5) 0.1552(4) 0.102(2) Uani d . 1 . . C
H14A 0.0835 -0.0003 0.1907 0.123 Uiso calc R 1 . . H
H14B 0.0971 0.0441 0.1178 0.123 Uiso calc R 1 . . H
C15 -0.0646(6) 0.0198(5) 0.1173(4) 0.110(2) Uani d . 1 . . C
H15A -0.0650 -0.0347 0.0993 0.132 Uiso calc R 1 . . H
H15B -0.1083 0.0209 0.1550 0.132 Uiso calc R 1 . . H
C16 -0.1203(6) 0.0711(5) 0.0532(4) 0.132(3) Uani d . 1 . . C
H16A -0.1293 0.1240 0.0711 0.158 Uiso calc R 1 . . H
H16B -0.1911 0.0490 0.0311 0.158 Uiso calc R 1 . . H
H16C -0.0765 0.0732 0.0162 0.158 Uiso calc R 1 . . H

loop_
_atom_site_aniso_label
_atom_site_aniso_U_11
_atom_site_aniso_U_22
_atom_site_aniso_U_33
_atom_site_aniso_U_12
_atom_site_aniso_U_13
_atom_site_aniso_U_23
Ce1 0.03753(15) 0.06274(18) 0.03704(15) -0.00008(15) 0.01023(10) -0.00146(16)
C17 0.056(3) 0.066(4) 0.048(3) 0.003(3) 0.019(3) -0.005(3)
C18 0.060(4) 0.068(4) 0.050(3) 0.002(3) 0.020(3) -0.007(3)
C19 0.063(4) 0.066(4) 0.047(3) 0.000(3) 0.020(3) -0.004(3)
C20 0.061(4) 0.073(4) 0.058(3) -0.015(3) 0.003(3) -0.002(3)
C21 0.065(4) 0.074(4) 0.063(4) -0.015(3) 0.000(3) -0.006(3)
C22 0.065(4) 0.072(4) 0.058(4) -0.011(3) 0.001(3) -0.008(3)
C23 0.063(4) 0.062(4) 0.047(3) 0.003(3) 0.007(3) 0.002(3)
C24 0.066(4) 0.063(4) 0.048(3) 0.002(3) 0.006(3) 0.004(3)
C25 0.065(4) 0.065(4) 0.044(3) 0.001(3) 0.006(3) 0.004(3)
C26 0.061(4) 0.063(4) 0.045(3) -0.001(3) 0.009(3) -0.002(3)
N1 0.056(3) 0.063(3) 0.042(2) 0.002(2) 0.017(2) -0.002(2)
N2 0.060(3) 0.063(3) 0.043(2) 0.001(2) 0.017(2) -0.003(2)
N3 0.056(3) 0.070(3) 0.051(3) -0.011(2) 0.002(2) -0.001(2)
N4 0.060(3) 0.067(3) 0.051(3) -0.009(2) 0.004(2) -0.005(2)
N5 0.057(3) 0.063(3) 0.043(3) 0.003(2) 0.007(2) 0.001(2)
N6 0.061(3) 0.063(3) 0.041(3) 0.002(2) 0.008(2) 0.002(2)
N7 0.043(2) 0.077(3) 0.043(2) 0.006(2) 0.004(2) -0.008(2)
N8 0.053(3) 0.062(3) 0.062(3) -0.002(2) 0.015(2) -0.006(2)
N9 0.043(3) 0.081(3) 0.054(3) 0.009(2) 0.017(2) 0.000(2)
N10 0.050(3) 0.069(3) 0.057(3) -0.002(2) 0.020(2) 0.006(2)
O1 0.03753(15) 0.06274(18) 0.03704(15) -0.00008(15) 0.01023(10) -0.00146(16)
O2 0.03753(15) 0.06274(18) 0.03704(15) -0.00008(15) 0.01023(10) -0.00146(16)
O3 0.058(3) 0.181(5) 0.071(3) 0.020(3) -0.024(2) -0.024(3)
O4 0.053(2) 0.062(2) 0.063(2) 0.0034(18) 0.0185(19) -0.0075(18)
O5 0.03753(15) 0.06274(18) 0.03704(15) -0.00008(15) 0.01023(10) -0.00146(16)
O6 0.086(3) 0.067(3) 0.102(3) -0.021(2) 0.019(2) -0.003(2)
O7 0.045(2) 0.078(3) 0.049(2) 0.0098(19) 0.0169(17) -0.0004(18)
O8 0.040(2) 0.080(3) 0.053(2) 0.0077(18) 0.0122(17) 0.005(2)
O9 0.053(2) 0.100(3) 0.076(3) 0.017(2) 0.022(2) -0.011(2)
O10 0.03753(15) 0.06274(18) 0.03704(15) -0.00008(15) 0.01023(10) -0.00146(16)
O11 0.047(2) 0.072(2) 0.060(2) -0.0013(19) 0.0231(18) 0.0039(19)
O12 0.087(3) 0.076(3) 0.102(3) -0.009(2) 0.030(3) 0.025(2)
N11 0.057(3) 0.106(4) 0.093(4) 0.003(3) 0.030(3) 0.005(3)
C1 0.081(5) 0.116(6) 0.097(5) -0.014(4) 0.034(4) 0.014(4)
C2 0.067(4) 0.104(5) 0.094(5) -0.006(4) 0.029(4) 0.008(4)
C3 0.062(4) 0.102(5) 0.092(5) -0.003(4) 0.031(4) 0.006(4)
C4 0.058(4) 0.101(5) 0.092(5) 0.001(4) 0.031(4) 0.004(4)
C5 0.059(4) 0.109(5) 0.092(5) 0.005(4) 0.030(4) 0.009(4)
C6 0.065(4) 0.116(5) 0.096(5) 0.003(4) 0.029(4) 0.015(4)
C7 0.068(4) 0.120(6) 0.099(5) 0.001(4) 0.030(4) 0.020(5)
C8 0.080(5) 0.127(6) 0.107(5) -0.008(4) 0.027(4) 0.028(5)
C9 0.084(5) 0.104(6) 0.136(6) 0.006(4) 0.018(5) -0.006(5)
C10 0.072(5) 0.101(6) 0.116(6) 0.013(4) 0.020(4) 0.000(4)
C11 0.067(4) 0.101(6) 0.107(5) 0.012(4) 0.023(4) 0.000(4)
C12 0.062(4) 0.104(6) 0.099(5) 0.009(4) 0.027(4) 0.004(4)
C13 0.060(4) 0.119(6) 0.102(5) -0.003(4) 0.027(4) 0.002(5)
C14 0.070(5) 0.127(6) 0.112(6) -0.009(4) 0.023(4) -0.003(5)
C15 0.075(5) 0.136(7) 0.118(6) -0.014(5) 0.018(5) -0.002(5)
C16 0.091(6) 0.157(8) 0.137(7) -0.008(5) 0.003(5) 0.007(6)

loop_
_atom_type_symbol
_atom_type_description
_atom_type_scat_dispersion_real
_atom_type_scat_dispersion_imag
_atom_type_scat_source
C C 0.0033 0.0016 'International Tables Vol C Tables 4.2.6.8 and 6.1.1.4'
H H 0.0000 0.0000 'International Tables Vol C Tables 4.2.6.8 and 6.1.1.4'
N N 0.0061 0.0033 'International Tables Vol C Tables 4.2.6.8 and 6.1.1.4'
O O 0.0106 0.0060 'International Tables Vol C Tables 4.2.6.8 and 6.1.1.4'
Ce Ce -0.2486 2.6331 'International Tables Vol C Tables 4.2.6.8 and 6.1.1.4'

loop_
_geom_angle_atom_site_label_1
_geom_angle_atom_site_label_2
_geom_angle_atom_site_label_3
_geom_angle
O1 Ce1 O11 83.17(10)
O1 Ce1 O5 78.93(9)
O11 Ce1 O5 162.09(10)
O1 Ce1 O8 109.74(10)
O11 Ce1 O8 71.81(11)
O5 Ce1 O8 113.98(10)
O1 Ce1 O4 79.19(10)
O11 Ce1 O4 127.54(11)
O5 Ce1 O4 48.25(10)
O8 Ce1 O4 68.69(11)
O1 Ce1 O10 81.30(9)
O11 Ce1 O10 47.81(10)
O5 Ce1 O10 128.50(10)
O8 Ce1 O10 117.42(10)
O4 Ce1 O10 160.44(10)
O1 Ce1 O7 62.13(10)
O11 Ce1 O7 64.27(11)
O5 Ce1 O7 106.17(10)
O8 Ce1 O7 47.72(10)
O4 Ce1 O7 63.77(10)
O10 Ce1 O7 105.46(10)
O1 Ce1 O2 47.78(9)
O11 Ce1 O2 102.67(10)
O5 Ce1 O2 65.18(9)
O8 Ce1 O2 157.46(10)
O4 Ce1 O2 100.87(10)
O10 Ce1 O2 66.29(9)
O7 Ce1 O2 109.90(10)
O1 Ce1 N1 114.94(11)
O11 Ce1 N1 114.56(12)
O5 Ce1 N1 74.10(11)
O8 Ce1 N1 135.28(12)
O4 Ce1 N1 117.72(11)
O10 Ce1 N1 72.24(11)
O7 Ce1 N1 176.74(11)
O2 Ce1 N1 67.16(11)
O1 Ce1 N5 146.67(11)
O11 Ce1 N5 126.33(11)
O5 Ce1 N5 70.81(11)
O8 Ce1 N5 71.88(12)
O4 Ce1 N5 70.42(11)
O10 Ce1 N5 128.80(11)
O7 Ce1 N5 113.11(12)
O2 Ce1 N5 124.81(11)
N1 Ce1 N5 70.10(13)
O1 Ce1 N3 149.74(11)
O11 Ce1 N3 70.72(12)
O5 Ce1 N3 126.55(11)
O8 Ce1 N3 76.94(12)
O4 Ce1 N3 128.94(11)
O10 Ce1 N3 69.96(11)
O7 Ce1 N3 116.05(12)
O2 Ce1 N3 122.74(11)
N1 Ce1 N3 65.59(13)
N5 Ce1 N3 63.53(13)
O1 Ce1 N8 77.76(10)
O11 Ce1 N8 149.06(11)
O5 Ce1 N8 23.59(9)
O8 Ce1 N8 91.93(11)
O4 Ce1 N8 24.65(10)
O10 Ce1 N8 148.45(11)
O7 Ce1 N8 85.22(11)
O2 Ce1 N8 82.17(11)
N1 Ce1 N8 95.63(12)
N5 Ce1 N8 68.91(12)
N3 Ce1 N8 132.32(12)
N1 C17 C18 109.4(5)
N1 C17 H17 125.3
C18 C17 H17 125.3
C19 C18 C17 107.6(5)
C19 C18 H18 126.2
C17 C18 H18 126.2
C18 C19 N2 107.0(5)
C18 C19 H19 126.5
N2 C19 H19 126.5
N3 C20 C21 112.4(5)
N3 C20 H20 123.8
C21 C20 H20 123.8
C22 C21 C20 105.5(5)
C22 C21 H21 127.3
C20 C21 H21 127.3
N4 C22 C21 106.8(5)
N4 C22 H22 126.6
C21 C22 H22 126.6
N5 C23 C24 111.9(5)
N5 C23 H23 124.0
C24 C23 H23 124.0
C25 C24 C23 105.0(5)
C25 C24 H24 127.5
C23 C24 H24 127.5
C24 C25 N6 107.7(5)
C24 C25 H25 126.1
N6 C25 H25 126.1
N2 C26 N6 112.3(4)
N2 C26 N4 111.6(4)
N6 C26 N4 110.7(4)
N2 C26 H26 107.3
N6 C26 H26 107.3
N4 C26 H26 107.3
C17 N1 N2 105.0(4)
C17 N1 Ce1 128.7(3)
N2 N1 Ce1 125.9(3)
C19 N2 N1 110.9(4)
C19 N2 C26 127.3(4)
N1 N2 C26 121.4(4)
C20 N3 N4 102.7(4)
C20 N3 Ce1 131.3(4)
N4 N3 Ce1 125.1(3)
C22 N4 N3 112.7(5)
C22 N4 C26 125.9(5)
N3 N4 C26 121.4(4)
C23 N5 N6 103.9(4)
C23 N5 Ce1 129.9(3)
N6 N5 Ce1 126.2(3)
C25 N6 N5 111.4(4)
C25 N6 C26 126.3(5)
N5 N6 C26 121.9(4)
O2 N7 O3 124.7(4)
O2 N7 O1 116.2(4)
O3 N7 O1 119.0(4)
O2 N7 Ce1 62.0(2)
O3 N7 Ce1 172.4(3)
O1 N7 Ce1 54.63(19)
O5 N8 O6 122.4(5)
O5 N8 O4 118.0(4)
O6 N8 O4 119.3(5)
O5 N8 Ce1 58.3(2)
O6 N8 Ce1 176.5(4)
O4 N8 Ce1 59.7(2)
O9 N9 O7 121.1(4)
O9 N9 O8 122.3(4)
O7 N9 O8 116.6(4)
O10 N10 O12 123.3(5)
O10 N10 O11 116.1(4)
O12 N10 O11 120.5(4)
N7 O1 Ce1 100.7(2)
N7 O2 Ce1 94.7(3)
N8 O4 Ce1 95.6(3)
N8 O5 Ce1 98.1(3)
N9 O7 Ce1 96.7(3)
N9 O8 Ce1 98.8(3)
N10 O10 Ce1 97.2(3)
N10 O11 Ce1 98.9(3)
C5 N11 C12 111.1(5)
C5 N11 C4 107.2(4)
C12 N11 C4 110.8(5)
C5 N11 C13 111.8(5)
C12 N11 C13 102.5(5)
C4 N11 C13 113.4(5)
C2 C1 H1A 109.5
C2 C1 H1B 109.5
H1A C1 H1B 109.5
C2 C1 H1C 109.5
H1A C1 H1C 109.5
H1B C1 H1C 109.5
C3 C2 C1 112.6(5)
C3 C2 H2A 109.1
C1 C2 H2A 109.1
C3 C2 H2B 109.1
C1 C2 H2B 109.1
H2A C2 H2B 107.8
C4 C3 C2 110.3(5)
C4 C3 H3A 109.6
C2 C3 H3A 109.6
C4 C3 H3B 109.6
C2 C3 H3B 109.6
H3A C3 H3B 108.1
C3 C4 N11 116.8(5)
C3 C4 H4A 108.1
N11 C4 H4A 108.1
C3 C4 H4B 108.1
N11 C4 H4B 108.1
H4A C4 H4B 107.3
C6 C5 N11 116.2(5)
C6 C5 H5A 108.2
N11 C5 H5A 108.2
C6 C5 H5B 108.2
N11 C5 H5B 108.2
H5A C5 H5B 107.4
C7 C6 C5 111.7(5)
C7 C6 H6A 109.3
C5 C6 H6A 109.3
C7 C6 H6B 109.3
C5 C6 H6B 109.3
H6A C6 H6B 108.0
C8 C7 C6 110.0(6)
C8 C7 H7A 109.7
C6 C7 H7A 109.7
C8 C7 H7B 109.7
C6 C7 H7B 109.7
H7A C7 H7B 108.2
C7 C8 H8A 109.5
C7 C8 H8B 109.5
H8A C8 H8B 109.5
C7 C8 H8C 109.5
H8A C8 H8C 109.5
H8B C8 H8C 109.5
C10 C9 H9A 109.5
C10 C9 H9B 109.5
H9A C9 H9B 109.5
C10 C9 H9C 109.5
H9A C9 H9C 109.5
H9B C9 H9C 109.5
C9 C10 C11 112.7(6)
C9 C10 H10A 109.1
C11 C10 H10A 109.1
C9 C10 H10B 109.1
C11 C10 H10B 109.1
H10A C10 H10B 107.8
C10 C11 C12 109.7(6)
C10 C11 H11A 109.7
C12 C11 H11A 109.7
C10 C11 H11B 109.7
C12 C11 H11B 109.7
H11A C11 H11B 108.2
N11 C12 C11 116.3(5)
N11 C12 H12A 108.2
C11 C12 H12A 108.2
N11 C12 H12B 108.2
C11 C12 H12B 108.2
H12A C12 H12B 107.4
C14 C13 N11 114.3(5)
C14 C13 H13A 108.7
N11 C13 H13A 108.7
C14 C13 H13B 108.7
N11 C13 H13B 108.7
H13A C13 H13B 107.6
C13 C14 C15 111.6(6)
C13 C14 H14A 109.3
C15 C14 H14A 109.3
C13 C14 H14B 109.3
C15 C14 H14B 109.3
H14A C14 H14B 108.0
C16 C15 C14 117.2(7)
C16 C15 H15A 108.0
C14 C15 H15A 108.0
C16 C15 H15B 108.0
C14 C15 H15B 108.0
H15A C15 H15B 107.2
C15 C16 H16A 109.5
C15 C16 H16B 109.5
H16A C16 H16B 109.5
C15 C16 H16C 109.5
H16A C16 H16C 109.5
H16B C16 H16C 109.5

loop_
_geom_bond_atom_site_label_1
_geom_bond_atom_site_label_2
_geom_bond_site_symmetry_2
_geom_bond_distance
_geom_bond_publ_flag
Ce1 O1 . 2.514(3) yes
Ce1 O11 . 2.572(3) yes
Ce1 O5 . 2.602(3) yes
Ce1 O8 . 2.615(3) yes
Ce1 O4 . 2.626(3) yes
Ce1 O10 . 2.630(3) yes
Ce1 O7 . 2.660(3) yes
Ce1 O2 . 2.685(3) yes
Ce1 N1 . 2.686(4) yes
Ce1 N5 . 2.705(4) yes
Ce1 N3 . 2.761(4) yes
C17 N1 . 1.329(6) ?
C17 C18 . 1.397(6) ?
C17 H17 . 0.9300 ?
C18 C19 . 1.312(6) ?
C18 H18 . 0.9300 ?
C19 N2 . 1.357(6) ?
C19 H19 . 0.9300 ?
C20 N3 . 1.335(6) ?
C20 C21 . 1.357(7) ?
C20 H20 . 0.9300 ?
C21 C22 . 1.342(7) ?
C21 H21 . 0.9300 ?
C22 N4 . 1.331(6) ?
C22 H22 . 0.9300 ?
C23 N5 . 1.329(6) ?
C23 C24 . 1.377(6) ?
C23 H23 . 0.9300 ?
C24 C25 . 1.339(6) ?
C24 H24 . 0.9300 ?
C25 N6 . 1.342(6) ?
C25 H25 . 0.9300 ?
C26 N2 . 1.443(6) ?
C26 N6 . 1.444(6) ?
C26 N4 . 1.456(6) ?
C26 H26 . 0.9800 ?
N1 N2 . 1.359(5) ?
N3 N4 . 1.341(5) ?
N5 N6 . 1.345(5) ?
N7 O2 . 1.201(4) ?
N7 O3 . 1.205(5) ?
N7 O1 . 1.286(5) ?
N8 O5 . 1.224(5) ?
N8 O6 . 1.228(5) ?
N8 O4 . 1.269(5) ?
N9 O9 . 1.220(5) ?
N9 O7 . 1.253(5) ?
N9 O8 . 1.255(5) ?
N10 O10 . 1.222(4) ?
N10 O12 . 1.226(5) ?
N10 O11 . 1.262(5) ?
N11 C5 . 1.515(6) ?
N11 C12 . 1.515(7) ?
N11 C4 . 1.526(7) ?
N11 C13 . 1.527(7) ?
C1 C2 . 1.515(7) ?
C1 H1A . 0.9600 ?
C1 H1B . 0.9600 ?
C1 H1C . 0.9600 ?
C2 C3 . 1.498(7) ?
C2 H2A . 0.9700 ?
C2 H2B . 0.9700 ?
C3 C4 . 1.488(7) ?
C3 H3A . 0.9700 ?
C3 H3B . 0.9700 ?
C4 H4A . 0.9700 ?
C4 H4B . 0.9700 ?
C5 C6 . 1.498(8) ?
C5 H5A . 0.9700 ?
C5 H5B . 0.9700 ?
C6 C7 . 1.487(7) ?
C6 H6A . 0.9700 ?
C6 H6B . 0.9700 ?
C7 C8 . 1.446(8) ?
C7 H7A . 0.9700 ?
C7 H7B . 0.9700 ?
C8 H8A . 0.9600 ?
C8 H8B . 0.9600 ?
C8 H8C . 0.9600 ?
C9 C10 . 1.447(8) ?
C9 H9A . 0.9600 ?
C9 H9B . 0.9600 ?
C9 H9C . 0.9600 ?
C10 C11 . 1.475(8) ?
C10 H10A . 0.9700 ?
C10 H10B . 0.9700 ?
C11 C12 . 1.516(8) ?
C11 H11A . 0.9700 ?
C11 H11B . 0.9700 ?
C12 H12A . 0.9700 ?
C12 H12B . 0.9700 ?
C13 C14 . 1.505(8) ?
C13 H13A . 0.9700 ?
C13 H13B . 0.9700 ?
C14 C15 . 1.521(8) ?
C14 H14A . 0.9700 ?
C14 H14B . 0.9700 ?
C15 C16 . 1.493(9) ?
C15 H15A . 0.9700 ?
C15 H15B . 0.9700 ?
C16 H16A . 0.9600 ?
C16 H16B . 0.9600 ?
C16 H16C . 0.9600 ?

loop_
_geom_hbond_atom_site_label_D
_geom_hbond_atom_site_label_H
_geom_hbond_atom_site_label_A
_geom_hbond_site_symmetry_A
_geom_hbond_distance_DH
_geom_hbond_distance_HA
_geom_hbond_distance_DA
_geom_hbond_angle_DHA
C4 H4B O9 2_645 0.97 2.46 3.421(7) 173
C5 H5B O12 1_545 0.97 2.55 3.445(8) 153
C13 H13A O5 2_545 0.97 2.37 3.311(7) 163
C19 H19 O1 4_576 0.93 2.31 3.080(6) 140
C25 H25 O11 4_576 0.93 2.49 3.365(6) 158
C26 H26 O7 4_576 0.98 2.25 3.221(6) 170
